data_4346024
loop_
_publ_author_name
'Bethel, Ryan D.'
'Crouthers, Danielle J.'
'Hsieh, Chung-Hung'
'Denny, Jason A.'
'Hall, Michael B.'
'Darensbourg, Marcetta Y.'

_publ_section_title
;
 Regioselectivity in ligand substitution reactions on diiron complexes
 governed by nucleophilic and electrophilic ligand properties.
;
_journal_issue 7
_journal_name_full 'Inorganic chemistry'
_journal_page_first 3523
_journal_page_last 3535
_journal_paper_doi 10.1021/acs.inorgchem.5b00072
_journal_volume 54
_journal_year 2015
_chemical_formula_moiety 'C28 H30 Fe2 N3 O5 S2, B F4'
_chemical_formula_sum 'C28 H30 B F4 Fe2 N3 O5 S2'
_chemical_formula_weight 751.18
_space_group_crystal_system monoclinic
_space_group_IT_number 14
_space_group_name_Hall '-P 2yn'
_space_group_name_H-M_alt 'P 1 21/n 1'
_atom_sites_solution_hydrogens geom
_cell_angle_alpha 90
_cell_angle_beta 92.210(9)
_cell_angle_gamma 90
_cell_formula_units_Z 4
_cell_length_a 9.0777(17)
_cell_length_b 26.614(5)
_cell_length_c 13.759(3)
_cell_measurement_reflns_used 9689
_cell_measurement_temperature 110(2)
_cell_measurement_theta_max 23.15
_cell_measurement_theta_min 2.64
_cell_volume 3321.6(11)
_computing_molecular_graphics
;
O. V. Dolomanov, L. J. Bourhis, R. J. Gildea, J. A. K. Howard and H. Puschmann,
OLEX2: a complete structure solution, refinement and analysis program.
J. Appl. Cryst. (2009). 42, 339-341.
;
_computing_publication_material
;
O. V. Dolomanov, L. J. Bourhis, R. J. Gildea, J. A. K. Howard and H. Puschmann,
OLEX2: a complete structure solution, refinement and analysis program.
J. Appl. Cryst. (2009). 42, 339-341.
;
_computing_structure_refinement
;
SHELX, G.M. Sheldrick, Acta Cryst.
(2008). A64, 112-122
;
_diffrn_ambient_temperature 110.15
_diffrn_measured_fraction_theta_full 0.992
_diffrn_measured_fraction_theta_max 0.992
_diffrn_measurement_device_type 'Bruker APEX-II CCD'
_diffrn_measurement_method '\f and \w scans'
_diffrn_radiation_monochromator graphite
_diffrn_radiation_type MoK\a
_diffrn_radiation_wavelength 0.71073
_diffrn_reflns_av_R_equivalents 0.0735
_diffrn_reflns_av_unetI/netI 0.0400
_diffrn_reflns_Laue_measured_fraction_full 0.992
_diffrn_reflns_Laue_measured_fraction_max 0.992
_diffrn_reflns_limit_h_max 10
_diffrn_reflns_limit_h_min -10
_diffrn_reflns_limit_k_max 31
_diffrn_reflns_limit_k_min -31
_diffrn_reflns_limit_l_max 16
_diffrn_reflns_limit_l_min -16
_diffrn_reflns_number 62106
_diffrn_reflns_point_group_measured_fraction_full 0.992
_diffrn_reflns_point_group_measured_fraction_max 0.992
_diffrn_reflns_theta_full 25.242
_diffrn_reflns_theta_max 25.255
_diffrn_reflns_theta_min 1.667
_diffrn_standards_number 0
_exptl_absorpt_coefficient_mu 1.062
_exptl_absorpt_correction_T_max 0.7451
_exptl_absorpt_correction_T_min 0.5134
_exptl_absorpt_correction_type multi-scan
_exptl_absorpt_process_details
;
SADABS-2012/1 (Bruker,2012) was used for absorption correction.
wR2(int) was 0.1122 before and 0.0760 after correction.
The Ratio of minimum to maximum transmission is 0.6890.
The \l/2 correction factor is 0.0015.
;
_exptl_crystal_colour red
_exptl_crystal_colour_primary red
_exptl_crystal_density_diffrn 1.502
_exptl_crystal_description plate
_exptl_crystal_F_000 1536
_exptl_crystal_size_max 0.36
_exptl_crystal_size_mid 0.18
_exptl_crystal_size_min 0.10
_refine_diff_density_max 1.127
_refine_diff_density_min -0.870
_refine_diff_density_rms 0.090
_refine_ls_extinction_method none
_refine_ls_goodness_of_fit_ref 1.053
_refine_ls_hydrogen_treatment constr
_refine_ls_matrix_type full
_refine_ls_number_parameters 404
_refine_ls_number_reflns 5960
_refine_ls_number_restraints 56
_refine_ls_restrained_S_all 1.101
_refine_ls_R_factor_all 0.0816
_refine_ls_R_factor_gt 0.0608
_refine_ls_shift/su_max 0.001
_refine_ls_shift/su_mean 0.000
_refine_ls_structure_factor_coef Fsqd
_refine_ls_weighting_details 'w=1/[\s^2^(Fo^2^)+(0.0695P)^2^+10.7648P] where P=(Fo^2^+2Fc^2^)/3'
_refine_ls_weighting_scheme calc
_refine_ls_wR_factor_gt 0.1526
_refine_ls_wR_factor_ref 0.1682
_reflns_Friedel_coverage 0.000
_reflns_number_gt 4608
_reflns_number_total 5960
_reflns_threshold_expression 'I > 2\s(I)'
_cod_data_source_file ic5b00072_si_002.cif
_cod_data_source_block 2-IMes
_cod_original_cell_volume 3321.5(11)
_cod_database_code 4346024
_shelx_space_group_comment
;
The symmetry employed for this shelxl refinement is uniquely defined
by the following loop, which should always be used as a source of
symmetry information in preference to the above space-group names.
They are only intended as comments.
;
_shelx_estimated_absorpt_t_max 0.901
_shelx_estimated_absorpt_t_min 0.701
_olex2_refinement_description
;
1. Fixed Uiso
 At 1.2 times of:
  All C(H) groups, All C(H,H) groups
 At 1.5 times of:
  All C(H,H,H) groups
2. Restrained distances
 F2A-B4A \\sim F1-B4 \\sim F1A-B4A \\sim F4A-B4A \\sim F3A-B4A \\sim F4-B4
\\sim F3-B4 \\sim F2-B4
 with sigma of 0.02
 F1-F2 \\sim F2-F3 \\sim F3-F4 \\sim F1A-F2A \\sim F2A-F3A \\sim F3A-F4A \\sim
F4A-F1A \\sim F4-F1
 with sigma of 0.02
3. Uiso/Uaniso restraints and constraints
Uanis(B4) = Uanis(F1) = Uanis(F2) = Uanis(F3) = Uanis(F4) = Uanis(B4A) =
Uanis(F1A) = Uanis(F2A) = Uanis(F3A) = Uanis(F4A)
4. Others
 Sof(B4A)=Sof(F1A)=Sof(F2A)=Sof(F3A)=Sof(F4A)=1-FVAR(1)
 Sof(B4)=Sof(F1)=Sof(F2)=Sof(F3)=Sof(F4)=FVAR(1)
5.a Secondary CH2 refined with riding coordinates:
 C30(H30A,H30B), C5(H5A,H5B), C6(H6A,H6B)
5.b Aromatic/amide H refined with riding coordinates:
 C11(H11), C14(H14), C18(H18), C19(H19), C22(H22), C25(H25)
5.c Idealised Me refined as rotating group:
 C4(H4A,H4B,H4C), C13(H13A,H13B,H13C), C16(H16A,H16B,H16C), C17(H17A,H17B,
 H17C), C24(H24A,H24B,H24C), C27(H27A,H27B,H27C)
;

loop_
_space_group_symop_operation_xyz
'x, y, z'
'-x+1/2, y+1/2, -z+1/2'
'-x, -y, -z'
'x-1/2, -y-1/2, z-1/2'

loop_
_atom_site_label
_atom_site_type_symbol
_atom_site_fract_x
_atom_site_fract_y
_atom_site_fract_z
_atom_site_U_iso_or_equiv
_atom_site_adp_type
_atom_site_occupancy
_atom_site_site_symmetry_order
_atom_site_calc_flag
_atom_site_refinement_flags_posn
_atom_site_refinement_flags_adp
_atom_site_refinement_flags_occupancy
_atom_site_disorder_assembly
_atom_site_disorder_group
Fe1 Fe 0.64948(7) 0.91802(2) 0.20826(5) 0.0320(2) Uani 1 1 d . . . . .
Fe2 Fe 0.91445(8) 0.95360(3) 0.23380(5) 0.0427(2) Uani 1 1 d . . . . .
S1 S 0.82040(14) 0.89285(5) 0.32340(9) 0.0397(3) Uani 1 1 d . . . . .
S2 S 0.71164(15) 0.99639(4) 0.26445(9) 0.0407(3) Uani 1 1 d . . . . .
O1 O 1.1243(5) 0.98611(19) 0.3887(3) 0.0750(13) Uani 1 1 d . . . . .
O2 O 1.1080(5) 0.8772(3) 0.1537(5) 0.109(2) Uani 1 1 d . . . . .
O3 O 0.6823(6) 0.96723(16) 0.0180(3) 0.0712(13) Uani 1 1 d . . . . .
C4 C 0.3371(7) 0.8286(3) 0.3235(6) 0.082(2) Uani 1 1 d . . . . .
H4A H 0.3599 0.8378 0.2568 0.122 Uiso 1 1 calc R U . . .
H4B H 0.2904 0.8572 0.3551 0.122 Uiso 1 1 calc R U . . .
H4C H 0.2697 0.7998 0.3223 0.122 Uiso 1 1 calc R U . . .
O6 O 0.9847(8) 1.0319(3) 0.0917(4) 0.119(2) Uani 1 1 d . . . . .
N2 N 0.4736(5) 0.92819(18) 0.2279(4) 0.0547(12) Uani 1 1 d . . . . .
O7 O 0.3579(5) 0.9468(2) 0.2353(5) 0.105(2) Uani 1 1 d . . . . .
N1 N 0.6281(5) 0.82388(14) 0.0784(3) 0.0376(9) Uani 1 1 d . . . . .
N8 N 0.6107(5) 0.80443(15) 0.2284(3) 0.0416(10) Uani 1 1 d . . . . .
C1 C 0.9587(8) 1.0013(3) 0.1455(5) 0.073(2) Uani 1 1 d . . . . .
C2 C 1.0437(6) 0.9751(2) 0.3278(4) 0.0535(14) Uani 1 1 d . . . . .
C3 C 1.0318(7) 0.9072(3) 0.1832(5) 0.0682(19) Uani 1 1 d . . . . .
C30 C 0.6779(7) 1.0002(2) 0.3937(4) 0.0523(14) Uani 1 1 d . . . . .
H30A H 0.7635 1.0171 0.4262 0.063 Uiso 1 1 calc R U . . .
H30B H 0.5910 1.0221 0.4018 0.063 Uiso 1 1 calc R U . . .
C5 C 0.6520(7) 0.9526(2) 0.4460(4) 0.0591(16) Uani 1 1 d . . . . .
H5A H 0.5609 0.9370 0.4179 0.071 Uiso 1 1 calc R U . . .
H5B H 0.6343 0.9606 0.5148 0.071 Uiso 1 1 calc R U . . .
C6 C 0.7727(7) 0.9149(2) 0.4436(4) 0.0519(14) Uani 1 1 d . . . . .
H6A H 0.7443 0.8854 0.4826 0.062 Uiso 1 1 calc R U . . .
H6B H 0.8621 0.9297 0.4757 0.062 Uiso 1 1 calc R U . . .
C7 C 0.6769(7) 0.94428(19) 0.0880(4) 0.0487(13) Uani 1 1 d . . . . .
C8 C 0.6324(5) 0.84454(17) 0.1688(3) 0.0337(10) Uani 1 1 d . . . . .
C9 C 0.6353(5) 0.84923(17) -0.0142(3) 0.0347(10) Uani 1 1 d . . . . .
C10 C 0.5056(6) 0.86849(19) -0.0569(3) 0.0398(11) Uani 1 1 d . . . . .
C11 C 0.5149(6) 0.8904(2) -0.1477(4) 0.0466(13) Uani 1 1 d . . . . .
H11 H 0.4282 0.9042 -0.1780 0.056 Uiso 1 1 calc R U . . .
C12 C 0.6450(7) 0.8929(2) -0.1957(4) 0.0472(13) Uani 1 1 d . . . . .
C13 C 0.6505(9) 0.9173(3) -0.2953(4) 0.074(2) Uani 1 1 d . . . . .
H13A H 0.5615 0.9084 -0.3341 0.111 Uiso 1 1 calc R U . . .
H13B H 0.7377 0.9054 -0.3282 0.111 Uiso 1 1 calc R U . . .
H13C H 0.6557 0.9539 -0.2879 0.111 Uiso 1 1 calc R U . . .
C14 C 0.7706(6) 0.8727(2) -0.1518(4) 0.0462(12) Uani 1 1 d . . . . .
H14 H 0.8611 0.8747 -0.1840 0.055 Uiso 1 1 calc R U . . .
C15 C 0.7675(6) 0.84943(18) -0.0609(4) 0.0398(11) Uani 1 1 d . . . . .
C16 C 0.9050(7) 0.8255(3) -0.0190(5) 0.0638(17) Uani 1 1 d . . . . .
H16A H 0.8961 0.8209 0.0512 0.096 Uiso 1 1 calc R U . . .
H16B H 0.9898 0.8471 -0.0310 0.096 Uiso 1 1 calc R U . . .
H16C H 0.9191 0.7927 -0.0499 0.096 Uiso 1 1 calc R U . . .
C17 C 0.3609(6) 0.8663(3) -0.0070(5) 0.0613(16) Uani 1 1 d . . . . .
H17A H 0.3471 0.8326 0.0199 0.092 Uiso 1 1 calc R U . . .
H17B H 0.2801 0.8739 -0.0541 0.092 Uiso 1 1 calc R U . . .
H17C H 0.3612 0.8911 0.0457 0.092 Uiso 1 1 calc R U . . .
C18 C 0.6060(7) 0.77260(19) 0.0823(4) 0.0506(14) Uani 1 1 d . . . . .
H18 H 0.5995 0.7502 0.0285 0.061 Uiso 1 1 calc R U . . .
C19 C 0.5956(7) 0.76050(19) 0.1754(4) 0.0550(15) Uani 1 1 d . . . . .
H19 H 0.5806 0.7278 0.2008 0.066 Uiso 1 1 calc R U . . .
C20 C 0.6063(6) 0.80275(17) 0.3340(3) 0.0389(11) Uani 1 1 d . . . . .
C21 C 0.7284(6) 0.78298(19) 0.3851(4) 0.0433(12) Uani 1 1 d . . . . .
C22 C 0.7214(7) 0.7790(2) 0.4852(4) 0.0487(13) Uani 1 1 d . . . . .
H22 H 0.8043 0.7664 0.5216 0.058 Uiso 1 1 calc R U . . .
C23 C 0.5967(7) 0.7931(2) 0.5338(4) 0.0527(15) Uani 1 1 d . . . . .
C24 C 0.5935(10) 0.7865(3) 0.6435(4) 0.082(2) Uani 1 1 d . . . . .
H24A H 0.5082 0.8044 0.6682 0.122 Uiso 1 1 calc R U . . .
H24B H 0.6842 0.8002 0.6740 0.122 Uiso 1 1 calc R U . . .
H24C H 0.5859 0.7507 0.6591 0.122 Uiso 1 1 calc R U . . .
C25 C 0.4765(7) 0.8108(2) 0.4810(4) 0.0553(15) Uani 1 1 d . . . . .
H25 H 0.3911 0.8205 0.5141 0.066 Uiso 1 1 calc R U . . .
C26 C 0.4765(6) 0.8150(2) 0.3791(4) 0.0481(13) Uani 1 1 d . . . . .
C27 C 0.8652(7) 0.7659(3) 0.3361(5) 0.0681(18) Uani 1 1 d . . . . .
H27A H 0.9511 0.7702 0.3806 0.102 Uiso 1 1 calc R U . . .
H27B H 0.8782 0.7859 0.2773 0.102 Uiso 1 1 calc R U . . .
H27C H 0.8552 0.7303 0.3183 0.102 Uiso 1 1 calc R U . . .
B4 B 0.6115(14) 0.6240(5) 0.1347(12) 0.1285(19) Uani 0.542(5) 1 d D . P A 1
F1 F 0.5359(12) 0.5808(4) 0.1466(11) 0.1285(19) Uani 0.542(5) 1 d D . P A 1
F2 F 0.7593(10) 0.6157(4) 0.1219(9) 0.1285(19) Uani 0.542(5) 1 d D . P A 1
F3 F 0.6103(11) 0.6428(3) 0.2312(8) 0.1285(19) Uani 0.542(5) 1 d D . P A 1
F4 F 0.5317(13) 0.6589(3) 0.0789(9) 0.1285(19) Uani 0.542(5) 1 d D . P A 1
B4A B 0.5932(17) 0.6268(5) 0.1164(13) 0.1285(19) Uani 0.458(5) 1 d D . P A 2
F1A F 0.5630(16) 0.5789(4) 0.1055(12) 0.1285(19) Uani 0.458(5) 1 d D . P A 2
F2A F 0.7212(12) 0.6418(4) 0.1588(12) 0.1285(19) Uani 0.458(5) 1 d D . P A 2
F3A F 0.4707(11) 0.6528(4) 0.1495(11) 0.1285(19) Uani 0.458(5) 1 d D . P A 2
F4A F 0.6179(14) 0.6520(4) 0.0315(11) 0.1285(19) Uani 0.458(5) 1 d D . P A 2

loop_
_atom_site_aniso_label
_atom_site_aniso_U_11
_atom_site_aniso_U_22
_atom_site_aniso_U_33
_atom_site_aniso_U_23
_atom_site_aniso_U_13
_atom_site_aniso_U_12
Fe1 0.0348(4) 0.0316(4) 0.0292(4) -0.0022(3) -0.0016(3) -0.0001(3)
Fe2 0.0392(4) 0.0519(5) 0.0375(4) -0.0084(3) 0.0067(3) -0.0105(3)
S1 0.0442(7) 0.0389(6) 0.0356(7) -0.0008(5) -0.0052(5) 0.0000(5)
S2 0.0539(8) 0.0325(6) 0.0357(7) -0.0032(5) -0.0008(6) 0.0000(5)
O1 0.066(3) 0.091(3) 0.066(3) -0.017(3) -0.020(2) -0.018(3)
O2 0.053(3) 0.147(5) 0.125(5) -0.080(4) 0.000(3) 0.024(3)
O3 0.122(4) 0.053(2) 0.039(2) 0.0106(19) -0.006(2) -0.016(2)
C4 0.046(4) 0.101(6) 0.098(6) 0.031(5) 0.005(4) -0.003(4)
O6 0.163(6) 0.126(5) 0.070(4) 0.016(3) 0.027(4) -0.077(5)
N2 0.038(3) 0.051(3) 0.075(3) -0.021(2) 0.005(2) -0.003(2)
O7 0.042(3) 0.087(4) 0.187(6) -0.046(4) 0.011(3) 0.010(3)
N1 0.053(2) 0.034(2) 0.0249(19) 0.0000(16) -0.0037(17) -0.0021(18)
N8 0.063(3) 0.034(2) 0.027(2) -0.0004(17) 0.0004(19) -0.0047(19)
C1 0.087(5) 0.090(5) 0.042(3) -0.011(3) 0.013(3) -0.042(4)
C2 0.047(3) 0.059(3) 0.055(4) -0.009(3) 0.005(3) -0.006(3)
C3 0.043(3) 0.095(5) 0.067(4) -0.039(4) 0.003(3) -0.006(3)
C30 0.061(4) 0.054(3) 0.043(3) -0.015(3) 0.009(3) 0.010(3)
C5 0.072(4) 0.069(4) 0.038(3) -0.006(3) 0.015(3) -0.006(3)
C6 0.073(4) 0.055(3) 0.027(3) 0.003(2) -0.003(3) -0.007(3)
C7 0.072(4) 0.037(3) 0.036(3) -0.005(2) -0.002(3) -0.004(3)
C8 0.040(3) 0.037(2) 0.025(2) 0.0012(19) -0.0012(19) 0.002(2)
C9 0.044(3) 0.034(2) 0.026(2) -0.0003(19) -0.001(2) -0.003(2)
C10 0.043(3) 0.043(3) 0.033(3) -0.003(2) -0.002(2) 0.001(2)
C11 0.052(3) 0.050(3) 0.036(3) 0.004(2) -0.013(2) 0.008(2)
C12 0.066(4) 0.043(3) 0.032(3) 0.002(2) 0.001(3) 0.001(3)
C13 0.108(6) 0.068(4) 0.046(4) 0.020(3) 0.009(4) 0.009(4)
C14 0.052(3) 0.051(3) 0.037(3) -0.005(2) 0.010(2) -0.002(2)
C15 0.043(3) 0.041(3) 0.035(3) -0.006(2) -0.004(2) 0.003(2)
C16 0.056(4) 0.076(4) 0.058(4) -0.007(3) -0.009(3) 0.019(3)
C17 0.045(3) 0.080(4) 0.058(4) 0.001(3) 0.001(3) 0.001(3)
C18 0.081(4) 0.033(3) 0.038(3) -0.007(2) -0.004(3) -0.003(3)
C19 0.096(5) 0.029(3) 0.039(3) -0.001(2) -0.003(3) -0.013(3)
C20 0.055(3) 0.032(2) 0.030(2) 0.0015(19) 0.004(2) -0.006(2)
C21 0.059(3) 0.039(3) 0.033(3) 0.006(2) 0.007(2) 0.003(2)
C22 0.067(4) 0.047(3) 0.032(3) 0.006(2) 0.002(3) 0.000(3)
C23 0.087(4) 0.040(3) 0.032(3) 0.000(2) 0.012(3) -0.016(3)
C24 0.140(7) 0.073(4) 0.033(3) 0.004(3) 0.024(4) -0.023(5)
C25 0.071(4) 0.045(3) 0.053(3) 0.000(3) 0.031(3) -0.010(3)
C26 0.048(3) 0.040(3) 0.056(3) 0.007(2) 0.006(3) -0.008(2)
C27 0.075(4) 0.072(4) 0.059(4) 0.018(3) 0.019(3) 0.033(4)
B4 0.103(3) 0.0716(19) 0.211(6) 0.009(3) 0.004(3) -0.004(2)
F1 0.103(3) 0.0716(19) 0.211(6) 0.009(3) 0.004(3) -0.004(2)
F2 0.103(3) 0.0716(19) 0.211(6) 0.009(3) 0.004(3) -0.004(2)
F3 0.103(3) 0.0716(19) 0.211(6) 0.009(3) 0.004(3) -0.004(2)
F4 0.103(3) 0.0716(19) 0.211(6) 0.009(3) 0.004(3) -0.004(2)
B4A 0.103(3) 0.0716(19) 0.211(6) 0.009(3) 0.004(3) -0.004(2)
F1A 0.103(3) 0.0716(19) 0.211(6) 0.009(3) 0.004(3) -0.004(2)
F2A 0.103(3) 0.0716(19) 0.211(6) 0.009(3) 0.004(3) -0.004(2)
F3A 0.103(3) 0.0716(19) 0.211(6) 0.009(3) 0.004(3) -0.004(2)
F4A 0.103(3) 0.0716(19) 0.211(6) 0.009(3) 0.004(3) -0.004(2)

loop_
_atom_type_symbol
_atom_type_description
_atom_type_scat_dispersion_real
_atom_type_scat_dispersion_imag
_atom_type_scat_source
C C 0.0033 0.0016 'International Tables Vol C Tables 4.2.6.8 and 6.1.1.4'
H H 0.0000 0.0000 'International Tables Vol C Tables 4.2.6.8 and 6.1.1.4'
N N 0.0061 0.0033 'International Tables Vol C Tables 4.2.6.8 and 6.1.1.4'
O O 0.0106 0.0060 'International Tables Vol C Tables 4.2.6.8 and 6.1.1.4'
B B 0.0013 0.0007 'International Tables Vol C Tables 4.2.6.8 and 6.1.1.4'
F F 0.0171 0.0103 'International Tables Vol C Tables 4.2.6.8 and 6.1.1.4'
S S 0.1246 0.1234 'International Tables Vol C Tables 4.2.6.8 and 6.1.1.4'
Fe Fe 0.3463 0.8444 'International Tables Vol C Tables 4.2.6.8 and 6.1.1.4'

loop_
_geom_angle_atom_site_label_1
_geom_angle_atom_site_label_2
_geom_angle_atom_site_label_3
_geom_angle
S1 Fe1 Fe2 53.82(4)
S1 Fe1 S2 83.13(5)
S2 Fe1 Fe2 53.60(4)
N2 Fe1 Fe2 144.51(16)
N2 Fe1 S1 124.86(19)
N2 Fe1 S2 91.29(16)
N2 Fe1 C7 104.6(3)
N2 Fe1 C8 97.9(2)
C7 Fe1 Fe2 79.90(18)
C7 Fe1 S1 129.2(2)
C7 Fe1 S2 85.22(16)
C7 Fe1 C8 97.9(2)
C8 Fe1 Fe2 116.58(14)
C8 Fe1 S1 86.89(13)
C8 Fe1 S2 169.17(14)
S1 Fe2 Fe1 55.68(4)
S2 Fe2 Fe1 56.07(4)
S2 Fe2 S1 85.91(5)
C1 Fe2 Fe1 113.1(2)
C1 Fe2 S1 168.7(2)
C1 Fe2 S2 88.6(3)
C2 Fe2 Fe1 141.77(19)
C2 Fe2 S1 95.0(2)
C2 Fe2 S2 102.82(19)
C2 Fe2 C1 95.9(3)
C3 Fe2 Fe1 104.9(2)
C3 Fe2 S1 87.7(3)
C3 Fe2 S2 159.8(2)
C3 Fe2 C1 94.1(4)
C3 Fe2 C2 96.8(3)
Fe2 S1 Fe1 70.49(5)
C6 S1 Fe1 111.0(2)
C6 S1 Fe2 112.26(19)
Fe2 S2 Fe1 70.34(4)
C30 S2 Fe1 109.40(19)
C30 S2 Fe2 112.7(2)
H4A C4 H4B 109.5
H4A C4 H4C 109.5
H4B C4 H4C 109.5
C26 C4 H4A 109.5
C26 C4 H4B 109.5
C26 C4 H4C 109.5
O7 N2 Fe1 163.9(5)
C8 N1 C9 128.1(4)
C8 N1 C18 111.4(4)
C18 N1 C9 120.5(4)
C8 N8 C19 111.0(4)
C8 N8 C20 129.3(4)
C19 N8 C20 119.7(4)
O6 C1 Fe2 178.4(7)
O1 C2 Fe2 176.4(6)
O2 C3 Fe2 178.0(7)
S2 C30 H30A 107.9
S2 C30 H30B 107.9
H30A C30 H30B 107.2
C5 C30 S2 117.6(4)
C5 C30 H30A 107.9
C5 C30 H30B 107.9
C30 C5 H5A 108.3
C30 C5 H5B 108.3
C30 C5 C6 115.8(5)
H5A C5 H5B 107.4
C6 C5 H5A 108.3
C6 C5 H5B 108.3
S1 C6 H6A 108.3
S1 C6 H6B 108.3
C5 C6 S1 116.0(4)
C5 C6 H6A 108.3
C5 C6 H6B 108.3
H6A C6 H6B 107.4
O3 C7 Fe1 169.0(5)
N1 C8 Fe1 129.3(3)
N1 C8 N8 103.5(4)
N8 C8 Fe1 127.1(3)
C10 C9 N1 118.5(4)
C15 C9 N1 118.7(4)
C15 C9 C10 122.5(4)
C9 C10 C17 122.1(5)
C11 C10 C9 117.1(5)
C11 C10 C17 120.8(5)
C10 C11 H11 118.8
C12 C11 C10 122.5(5)
C12 C11 H11 118.8
C11 C12 C13 120.8(5)
C11 C12 C14 118.7(5)
C14 C12 C13 120.5(5)
C12 C13 H13A 109.5
C12 C13 H13B 109.5
C12 C13 H13C 109.5
H13A C13 H13B 109.5
H13A C13 H13C 109.5
H13B C13 H13C 109.5
C12 C14 H14 119.3
C12 C14 C15 121.4(5)
C15 C14 H14 119.3
C9 C15 C14 117.7(5)
C9 C15 C16 123.0(5)
C14 C15 C16 119.3(5)
C15 C16 H16A 109.5
C15 C16 H16B 109.5
C15 C16 H16C 109.5
H16A C16 H16B 109.5
H16A C16 H16C 109.5
H16B C16 H16C 109.5
C10 C17 H17A 109.5
C10 C17 H17B 109.5
C10 C17 H17C 109.5
H17A C17 H17B 109.5
H17A C17 H17C 109.5
H17B C17 H17C 109.5
N1 C18 H18 126.5
C19 C18 N1 107.0(4)
C19 C18 H18 126.5
N8 C19 H19 126.4
C18 C19 N8 107.1(4)
C18 C19 H19 126.4
C21 C20 N8 117.6(4)
C26 C20 N8 119.6(5)
C26 C20 C21 122.3(5)
C20 C21 C27 122.8(5)
C22 C21 C20 117.7(5)
C22 C21 C27 119.6(5)
C21 C22 H22 119.1
C21 C22 C23 121.9(5)
C23 C22 H22 119.1
C22 C23 C24 119.6(6)
C25 C23 C22 119.0(5)
C25 C23 C24 121.3(6)
C23 C24 H24A 109.5
C23 C24 H24B 109.5
C23 C24 H24C 109.5
H24A C24 H24B 109.5
H24A C24 H24C 109.5
H24B C24 H24C 109.5
C23 C25 H25 119.2
C23 C25 C26 121.6(5)
C26 C25 H25 119.2
C20 C26 C4 122.9(5)
C20 C26 C25 117.3(5)
C25 C26 C4 119.7(6)
C21 C27 H27A 109.5
C21 C27 H27B 109.5
C21 C27 H27C 109.5
H27A C27 H27B 109.5
H27A C27 H27C 109.5
H27B C27 H27C 109.5
F1 B4 F2 112.3(10)
F1 B4 F3 99.4(12)
F1 B4 F4 112.3(11)
F2 B4 F3 102.7(10)
F2 B4 F4 121.8(13)
F4 B4 F3 104.9(10)
F1A B4A F2A 120.9(12)
F1A B4A F3A 110.7(14)
F1A B4A F4A 114.6(13)
F2A B4A F3A 113.4(12)
F2A B4A F4A 93.3(13)
F4A B4A F3A 101.1(11)

loop_
_geom_bond_atom_site_label_1
_geom_bond_atom_site_label_2
_geom_bond_distance
Fe1 Fe2 2.5963(10)
Fe1 S1 2.2750(14)
Fe1 S2 2.2875(14)
Fe1 N2 1.652(5)
Fe1 C7 1.822(6)
Fe1 C8 2.034(5)
Fe2 S1 2.2234(15)
Fe2 S2 2.2190(16)
Fe2 C1 1.813(7)
Fe2 C2 1.806(6)
Fe2 C3 1.790(7)
S1 C6 1.822(5)
S2 C30 1.819(5)
O1 C2 1.128(7)
O2 C3 1.139(8)
O3 C7 1.143(6)
C4 H4A 0.9800
C4 H4B 0.9800
C4 H4C 0.9800
C4 C26 1.498(9)
O6 C1 1.132(8)
N2 O7 1.169(6)
N1 C8 1.359(6)
N1 C9 1.445(6)
N1 C18 1.380(6)
N8 C8 1.365(6)
N8 C19 1.382(6)
N8 C20 1.456(6)
C30 H30A 0.9900
C30 H30B 0.9900
C30 C5 1.479(8)
C5 H5A 0.9900
C5 H5B 0.9900
C5 C6 1.487(8)
C6 H6A 0.9900
C6 H6B 0.9900
C9 C10 1.393(7)
C9 C15 1.384(7)
C10 C11 1.384(7)
C10 C17 1.507(8)
C11 H11 0.9500
C11 C12 1.377(8)
C12 C13 1.519(7)
C12 C14 1.378(8)
C13 H13A 0.9800
C13 H13B 0.9800
C13 H13C 0.9800
C14 H14 0.9500
C14 C15 1.397(7)
C15 C16 1.497(7)
C16 H16A 0.9800
C16 H16B 0.9800
C16 H16C 0.9800
C17 H17A 0.9800
C17 H17B 0.9800
C17 H17C 0.9800
C18 H18 0.9500
C18 C19 1.328(7)
C19 H19 0.9500
C20 C21 1.393(7)
C20 C26 1.390(7)
C21 C22 1.384(7)
C21 C27 1.506(8)
C22 H22 0.9500
C22 C23 1.388(8)
C23 C24 1.521(7)
C23 C25 1.371(9)
C24 H24A 0.9800
C24 H24B 0.9800
C24 H24C 0.9800
C25 H25 0.9500
C25 C26 1.407(8)
C27 H27A 0.9800
C27 H27B 0.9800
C27 H27C 0.9800
B4 F1 1.353(12)
B4 F2 1.378(12)
B4 F3 1.420(13)
B4 F4 1.391(12)
B4A F1A 1.312(12)
B4A F2A 1.340(13)
B4A F3A 1.401(13)
B4A F4A 1.373(14)

loop_
_geom_torsion_atom_site_label_1
_geom_torsion_atom_site_label_2
_geom_torsion_atom_site_label_3
_geom_torsion_atom_site_label_4
_geom_torsion
Fe1 S1 C6 C5 -11.2(5)
Fe1 S2 C30 C5 13.7(5)
Fe2 Fe1 N2 O7 43(2)
Fe2 Fe1 C7 O3 -97(3)
Fe2 S1 C6 C5 65.5(5)
Fe2 S2 C30 C5 -62.5(5)
S1 Fe1 N2 O7 117.7(19)
S1 Fe1 C7 O3 -120(3)
S2 Fe1 N2 O7 35(2)
S2 Fe1 C7 O3 -43(3)
S2 C30 C5 C6 58.8(7)
N2 Fe1 C7 O3 47(3)
N1 C9 C10 C11 -177.0(4)
N1 C9 C10 C17 3.6(7)
N1 C9 C15 C14 177.9(4)
N1 C9 C15 C16 -1.3(7)
N1 C18 C19 N8 0.2(7)
N8 C20 C21 C22 -176.9(4)
N8 C20 C21 C27 2.9(8)
N8 C20 C26 C4 1.8(8)
N8 C20 C26 C25 177.6(4)
C30 C5 C6 S1 -60.0(6)
C7 Fe1 N2 O7 -50(2)
C8 Fe1 N2 O7 -151(2)
C8 Fe1 C7 O3 148(3)
C8 N1 C9 C10 -84.8(6)
C8 N1 C9 C15 101.0(6)
C8 N1 C18 C19 0.3(7)
C8 N8 C19 C18 -0.7(7)
C8 N8 C20 C21 -104.7(6)
C8 N8 C20 C26 82.9(7)
C9 N1 C8 Fe1 0.3(7)
C9 N1 C8 N8 175.6(4)
C9 N1 C18 C19 -176.3(5)
C9 C10 C11 C12 0.8(8)
C10 C9 C15 C14 3.9(7)
C10 C9 C15 C16 -175.3(5)
C10 C11 C12 C13 -180.0(5)
C10 C11 C12 C14 0.2(8)
C11 C12 C14 C15 0.8(8)
C12 C14 C15 C9 -2.8(8)
C12 C14 C15 C16 176.5(5)
C13 C12 C14 C15 -179.0(5)
C15 C9 C10 C11 -3.0(7)
C15 C9 C10 C17 177.6(5)
C17 C10 C11 C12 -179.8(5)
C18 N1 C8 Fe1 -176.0(4)
C18 N1 C8 N8 -0.7(6)
C18 N1 C9 C10 91.2(6)
C18 N1 C9 C15 -83.0(6)
C19 N8 C8 Fe1 176.3(4)
C19 N8 C8 N1 0.8(6)
C19 N8 C20 C21 73.3(6)
C19 N8 C20 C26 -99.1(6)
C20 N8 C8 Fe1 -5.6(8)
C20 N8 C8 N1 178.9(5)
C20 N8 C19 C18 -179.0(5)
C20 C21 C22 C23 1.4(8)
C21 C20 C26 C4 -170.3(6)
C21 C20 C26 C25 5.5(8)
C21 C22 C23 C24 178.2(5)
C21 C22 C23 C25 0.8(8)
C22 C23 C25 C26 0.1(8)
C23 C25 C26 C4 172.7(6)
C23 C25 C26 C20 -3.2(8)
C24 C23 C25 C26 -177.2(5)
C26 C20 C21 C22 -4.7(8)
C26 C20 C21 C27 175.1(5)
C27 C21 C22 C23 -178.4(5)
